data_4103909
loop_
_publ_author_name
'Simon Aldridge'
'Anthony J. Downs'
'Christina Y. Tang'
'Simon Parsons'
'Michael C. Clarke'
'Russell D. L. Johnstone'
'Heather E. Robertson'
'David W. H. Rankin'
'Derek A. Wann'

_publ_contact_author_email S.Parsons@ed.ac.uk
_publ_contact_author_name S.Parsons
_publ_section_title
;
 Structures and Aggregation of the Methylamine-Borane Molecules,
 MenH3-nN.BH3 (n= 1-3), Studied by X-ray Diffraction, Gas-Phase Electron
 Diffraction, and Quantum Chemical Calculations
;
_journal_name_full 'Journal of the American Chemical Society'
_journal_page_first 2231
_journal_page_last 2243
_journal_paper_doi 10.1021/ja807545p
_journal_volume 131
_journal_year 2009
_chemical_compound_source 'Christina Tang & Tony Downs'
_chemical_formula_moiety MeNH2-BH3
_chemical_formula_sum 'C H8 B N'
_chemical_formula_weight 44.89
_space_group_IT_number 62
_symmetry_cell_setting orthorhombic
_symmetry_space_group_name_Hall '-P 2ac 2n'
_symmetry_space_group_name_H-M 'P n m a'
_atom_sites_solution_hydrogens difmap
_atom_sites_solution_primary direct
_audit_creation_date 07-07-11
_audit_creation_method CRYSTALS_ver_12.83
_cell_angle_alpha 90
_cell_angle_beta 90
_cell_angle_gamma 90
_cell_formula_units_Z 4
_cell_length_a 11.1350(8)
_cell_length_b 6.5575(4)
_cell_length_c 4.9194(3)
_cell_measurement_reflns_used 889
_cell_measurement_temperature 150
_cell_measurement_theta_max 16
_cell_measurement_theta_min 1
_cell_volume 359.20(4)
_computing_cell_refinement 'DENZO/SCALEPACK (Otwinowski & Minor, 1997)'
_computing_data_collection 'COLLECT (Nonius, 1997-2001).'
_computing_data_reduction 'DENZO/SCALEPACK (Otwinowski & Minor, 1997)'
_computing_molecular_graphics 'CAMERON (Watkin et al., 1996)'
_computing_publication_material 'CRYSTALS (Betteridge et al., 2003)'
_computing_structure_refinement 'CRYSTALS (Betteridge et al., 2003)'
_computing_structure_solution 'SIR92 (Altomare et al., 1994)'
_diffrn_ambient_temperature 150
_diffrn_measured_fraction_theta_full 0.994
_diffrn_measured_fraction_theta_max 0.985
_diffrn_measurement_device_type 'Nonius KappaCCD'
_diffrn_measurement_method '\f & \w scans'
_diffrn_radiation_monochromator graphite
_diffrn_radiation_type 'Mo K\a'
_diffrn_radiation_wavelength 0.71073
_diffrn_reflns_av_R_equivalents 0.037
_diffrn_reflns_limit_h_max 16
_diffrn_reflns_limit_h_min 0
_diffrn_reflns_limit_k_max 9
_diffrn_reflns_limit_k_min 0
_diffrn_reflns_limit_l_max 7
_diffrn_reflns_limit_l_min 0
_diffrn_reflns_number 1813
_diffrn_reflns_theta_full 30.708
_diffrn_reflns_theta_max 31.987
_diffrn_reflns_theta_min 5.181
_diffrn_standards_number 0
_exptl_absorpt_coefficient_mu 0.048
_exptl_absorpt_correction_T_max 1.00
_exptl_absorpt_correction_T_min 0.34
_exptl_absorpt_correction_type multi-scan
_exptl_absorpt_process_details 'DENZO/SCALEPACK (Otwinowski & Minor, 1997)'
_exptl_crystal_colour colourless
_exptl_crystal_density_diffrn 0.830
_exptl_crystal_description plate
_exptl_crystal_F_000 104
_exptl_crystal_recrystallization_method
;
?
;
_exptl_crystal_size_max 0.40
_exptl_crystal_size_mid 0.20
_exptl_crystal_size_min 0.04
_refine_diff_density_max 0.23
_refine_diff_density_min -0.11
_refine_ls_extinction_coef 290(90)
_refine_ls_extinction_method 'Larson (1970), Equation 22'
_refine_ls_goodness_of_fit_ref 1.0019
_refine_ls_hydrogen_treatment refall
_refine_ls_matrix_type full
_refine_ls_number_parameters 38
_refine_ls_number_reflns 663
_refine_ls_number_restraints 0
_refine_ls_R_factor_all 0.0520
_refine_ls_R_factor_gt 0.0381
_refine_ls_shift/su_max 0.000197
_refine_ls_structure_factor_coef Fsqd
_refine_ls_weighting_details
;
 Method= Modified Sheldrick 
 w=1/[\s^2^(F^2^) + ( 0.05P)^2^ + 0.03P] 
 ,where P=(max(Fo^2^,0) + 2Fc^2^)/3 
;
_refine_ls_weighting_scheme calc
_refine_ls_wR_factor_all 0.1054
_refine_ls_wR_factor_gt 0.0964
_refine_ls_wR_factor_ref 0.1054
_reflns_limit_h_max 16
_reflns_limit_h_min 0
_reflns_limit_k_max 9
_reflns_limit_k_min 0
_reflns_limit_l_max 7
_reflns_limit_l_min 0
_reflns_number_gt 505
_reflns_number_total 663
_reflns_threshold_expression I>2.0\s(I)
_oxford_diffrn_Wilson_B_factor 1.88
_oxford_diffrn_Wilson_scale 0.01
_oxford_refine_ls_scale 10.9(13)
_oxford_structure_analysis_title 'MeNH2-BH3 in Pnma'
_cod_data_source_file ja807545p_si_001.cif
_cod_data_source_block menh2bh3
_cod_original_formula_sum 'C1 H8 B1 N1'
_cod_database_code 4103909

loop_
_symmetry_equiv_pos_as_xyz
x,y,z
-x,-y,-z
-x+1/2,y+1/2,z+1/2
x+1/2,-y+1/2,-z+1/2
x,-y+1/2,z
-x,y+1/2,-z
-x+1/2,-y,z+1/2
x+1/2,y,-z+1/2

loop_
_atom_site_label
_atom_site_type_symbol
_atom_site_fract_x
_atom_site_fract_y
_atom_site_fract_z
_atom_site_U_iso_or_equiv
_atom_site_occupancy
_atom_site_adp_type
_atom_site_refinement_flags_posn
_atom_site_refinement_flags_adp
N1 N -0.42230(7) 0.2500 -0.12558(16) 0.0242 1.0000 Uani S T
B1 B -0.46820(10) 0.2500 0.1813(2) 0.0271 1.0000 Uani S T
C2 C -0.29052(9) 0.2500 -0.1560(2) 0.0338 1.0000 Uani S T
H1 H -0.4512(8) 0.3575(13) -0.211(2) 0.032(2) 1.0000 Uiso . .
H11 H -0.4315(7) 0.3919(13) 0.284(2) 0.034(2) 1.0000 Uiso . .
H21 H -0.5688(12) 0.2500 0.178(3) 0.041(4) 1.0000 Uiso S .
H12 H -0.2599(9) 0.1294(18) -0.070(3) 0.053(3) 1.0000 Uiso . .
H22 H -0.2693(12) 0.2500 -0.347(3) 0.036(3) 1.0000 Uiso S .

loop_
_atom_site_aniso_label
_atom_site_aniso_U_11
_atom_site_aniso_U_22
_atom_site_aniso_U_33
_atom_site_aniso_U_23
_atom_site_aniso_U_13
_atom_site_aniso_U_12
N1 0.0278(4) 0.0249(4) 0.0200(4) 0.0000 -0.0006(3) 0.0000
B1 0.0320(5) 0.0286(5) 0.0206(5) 0.0000 0.0015(4) 0.0000
C2 0.0290(5) 0.0420(6) 0.0303(5) 0.0000 0.0042(4) 0.0000

loop_
_atom_type_symbol
_atom_type_scat_dispersion_real
_atom_type_scat_dispersion_imag
_atom_type_scat_Cromer_Mann_a1
_atom_type_scat_Cromer_Mann_b1
_atom_type_scat_Cromer_Mann_a2
_atom_type_scat_Cromer_Mann_b2
_atom_type_scat_Cromer_Mann_a3
_atom_type_scat_Cromer_Mann_b3
_atom_type_scat_Cromer_Mann_a4
_atom_type_scat_Cromer_Mann_b4
_atom_type_scat_Cromer_Mann_c
_atom_type_scat_source
C 0.0033 0.0016 2.3100 20.8439 1.0200 10.2075 1.5886 0.5687 0.8650 51.6512 0.2156 'International Tables Vol C 4.2.6.8 and 6.1.1.4'
H 0.0000 0.0000 0.4930 10.5109 0.3229 26.1257 0.1402 3.1424 0.0408 57.7998 0.0030 'International Tables Vol C 4.2.6.8 and 6.1.1.4'
B 0.0013 0.0007 2.0545 23.2185 1.3326 1.0210 1.0979 60.3498 0.7068 0.1403 -0.1932 'International Tables Vol C 4.2.6.8 and 6.1.1.4'
N 0.0061 0.0033 12.2126 0.0057 3.1322 9.8933 2.0125 28.9975 1.1663 0.5826 -11.5290 'International Tables Vol C 4.2.6.8 and 6.1.1.4'

loop_
_geom_angle_atom_site_label_1
_geom_angle_site_symmetry_1
_geom_angle_atom_site_label_2
_geom_angle_atom_site_label_3
_geom_angle_site_symmetry_3
_geom_angle
_geom_angle_publ_flag
H1 5_555 N1 B1 . 109.5(6) no
H1 5_555 N1 C2 . 108.3(6) no
B1 . N1 C2 . 114.52(8) yes
H1 5_555 N1 H1 . 106.2(12) no
B1 . N1 H1 . 109.5(6) no
C2 . N1 H1 . 108.3(6) no
N1 . B1 H11 5_555 107.8(5) no
N1 . B1 H11 . 107.8(5) no
H11 5_555 B1 H11 . 110.2(9) no
N1 . B1 H21 . 107.8(7) no
H11 5_555 B1 H21 . 111.6(6) no
H11 . B1 H21 . 111.6(6) no
N1 . C2 H12 5_555 108.0(6) no
N1 . C2 H12 . 108.0(6) no
H12 5_555 C2 H12 . 111.0(14) no
N1 . C2 H22 . 109.9(8) no
H12 5_555 C2 H22 . 109.9(8) no
H12 . C2 H22 . 109.9(8) no

loop_
_geom_bond_atom_site_label_1
_geom_bond_atom_site_label_2
_geom_bond_site_symmetry_2
_geom_bond_distance
_geom_bond_publ_flag
N1 H1 5_555 0.881(9) no
N1 B1 . 1.5936(13) yes
N1 C2 . 1.4750(13) yes
N1 H1 . 0.881(9) no
B1 H11 5_555 1.134(9) no
B1 H11 . 1.134(9) no
B1 H21 . 1.121(13) no
C2 H12 5_555 0.959(12) no
C2 H12 . 0.959(12) no
C2 H22 . 0.971(14) no
